data_7118275
loop_
_publ_author_name
'Xiao, Jun-An'
'Xia, Peng-Ju'
'Zhang, Xing-Yu'
'Chen, Xiao-Qing'
'Ou, Guang-Chuan'
'Yang, Hua'

_publ_section_title
;
 Amide-assisted intramolecular [3+2] annulation of cyclopropane
 ring-opening: a facile and diastereoselective access to the tricyclic
 core of (+-)-scandine.
;
_journal_issue 10
_journal_name_full 'Chemical communications (Cambridge, England)'
_journal_page_first 2177
_journal_page_last 2180
_journal_paper_doi 10.1039/c5cc07485a
_journal_volume 52
_journal_year 2016
_chemical_formula_sum 'C22 H21 N O4'
_chemical_formula_weight 363.39
_chemical_name_systematic
; 
 ? 
;
_space_group_IT_number 2
_symmetry_cell_setting triclinic
_symmetry_space_group_name_Hall '-P 1'
_symmetry_space_group_name_H-M 'P -1'
_atom_sites_solution_hydrogens geom
_atom_sites_solution_primary direct
_atom_sites_solution_secondary difmap
_audit_creation_method SHELXL-97
_audit_update_record
;
2015-08-26 deposited with the CCDC.
2015-12-14 downloaded from the CCDC.
;
_cell_angle_alpha 90.402(3)
_cell_angle_beta 103.495(3)
_cell_angle_gamma 105.139(3)
_cell_formula_units_Z 4
_cell_length_a 9.035(2)
_cell_length_b 13.258(3)
_cell_length_c 16.686(4)
_cell_measurement_temperature 296(2)
_cell_volume 1871.2(7)
_computing_structure_refinement 'SHELXL-97 (Sheldrick, 1997)'
_computing_structure_solution 'SHELXS-97 (Sheldrick, 1990)'
_diffrn_ambient_temperature 296(2)
_diffrn_measured_fraction_theta_full 0.996
_diffrn_measured_fraction_theta_max 0.996
_diffrn_measurement_device_type 'CCD area detector'
_diffrn_measurement_method 'phi and omega scans'
_diffrn_radiation_monochromator graphite
_diffrn_radiation_source 'fine-focus sealed tube'
_diffrn_radiation_type MoK\a
_diffrn_radiation_wavelength 0.71073
_diffrn_reflns_av_R_equivalents 0.0202
_diffrn_reflns_av_sigmaI/netI 0.0250
_diffrn_reflns_limit_h_max 10
_diffrn_reflns_limit_h_min -10
_diffrn_reflns_limit_k_max 15
_diffrn_reflns_limit_k_min -15
_diffrn_reflns_limit_l_max 19
_diffrn_reflns_limit_l_min -19
_diffrn_reflns_number 18005
_diffrn_reflns_theta_full 25.03
_diffrn_reflns_theta_max 25.03
_diffrn_reflns_theta_min 1.26
_exptl_absorpt_coefficient_mu 0.089
_exptl_absorpt_correction_T_max 0.9824
_exptl_absorpt_correction_T_min 0.9824
_exptl_crystal_colour COLORLESS
_exptl_crystal_density_diffrn 1.290
_exptl_crystal_density_method 'not measured'
_exptl_crystal_description BAR
_exptl_crystal_F_000 768
_exptl_crystal_size_max 0.20
_exptl_crystal_size_mid 0.20
_exptl_crystal_size_min 0.20
_refine_diff_density_max 0.366
_refine_diff_density_min -0.274
_refine_diff_density_rms 0.033
_refine_ls_extinction_method none
_refine_ls_goodness_of_fit_ref 1.036
_refine_ls_hydrogen_treatment mixed
_refine_ls_matrix_type full
_refine_ls_number_parameters 491
_refine_ls_number_reflns 6592
_refine_ls_number_restraints 0
_refine_ls_restrained_S_all 1.036
_refine_ls_R_factor_all 0.0644
_refine_ls_R_factor_gt 0.0440
_refine_ls_shift/su_max 0.001
_refine_ls_shift/su_mean 0.000
_refine_ls_structure_factor_coef Fsqd
_refine_ls_weighting_details 'calc w=1/[\s^2^(Fo^2^)+(0.0536P)^2^+0.5799P] where P=(Fo^2^+2Fc^2^)/3'
_refine_ls_weighting_scheme calc
_refine_ls_wR_factor_gt 0.1098
_refine_ls_wR_factor_ref 0.1214
_reflns_number_gt 4875
_reflns_number_total 6592
_reflns_threshold_expression >2sigma(I)
_cod_data_source_file c5cc07485a2.cif
_cod_data_source_block ja
_cod_depositor_comments
;
The following automatic conversions were performed:

'_symmetry_cell_setting' value 'Triclinic' changed to 'triclinic'
according to
/usr/data/users/saulius/crontab/automatic-downloads/rss-feeds/RSC/lib/dictionaries/cif_core.dic
dictionary named 'cif_core.dic' version 2.4.2 from 2011-04-26.

Automatic conversion script
Id: cif_fix_values 4268 2015-11-12 08:31:59Z antanas 

 Adding full bibliography for 7118274--7118276.cif.

2018-03-15
Z value and formula fixed to values more according to usual
chemical conventions.                 miguel
;
_cod_original_formula_sum 'C88 H84 N4 O16'
_cod_original_formula_weight 1453.59
_cod_original_formula_units_Z 1
_cod_original_cell_volume 1871.1(8)
_cod_original_sg_symbol_H-M P-1
_cod_database_code 7118275

loop_
_symmetry_equiv_pos_as_xyz
'x, y, z'
'-x, -y, -z'

loop_
_atom_site_label
_atom_site_type_symbol
_atom_site_fract_x
_atom_site_fract_y
_atom_site_fract_z
_atom_site_U_iso_or_equiv
_atom_site_adp_type
_atom_site_occupancy
_atom_site_symmetry_multiplicity
_atom_site_calc_flag
_atom_site_refinement_flags
O1 O 0.14949(15) 0.56086(9) 0.94929(8) 0.0452(3) Uani 1 1 d .
N1 N 0.09875(17) 0.62456(11) 1.06236(9) 0.0396(4) Uani 1 1 d .
H1 H 0.0259 0.5676 1.0613 0.047 Uiso 1 1 calc R
C28 C 0.3392(2) 0.75900(14) 0.92633(11) 0.0376(4) Uani 1 1 d .
H28A H 0.3369 0.6984 0.8926 0.045 Uiso 1 1 calc R
H28B H 0.4377 0.8122 0.9298 0.045 Uiso 1 1 calc R
C25 C 0.2810(2) 0.82529(13) 1.04473(11) 0.0356(4) Uani 1 1 d .
H25 H 0.3802 0.8808 1.0622 0.043 Uiso 1 1 calc R
C30 C 0.1763(2) 0.86078(13) 0.96876(10) 0.0358(4) Uani 1 1 d .
H30 H 0.0661 0.8339 0.9720 0.043 Uiso 1 1 calc R
C6 C 0.1205(2) 0.70377(14) 1.12438(11) 0.0388(4) Uani 1 1 d .
C29 C 0.1964(2) 0.80148(14) 0.89109(11) 0.0368(4) Uani 1 1 d .
H29 H 0.1042 0.7404 0.8755 0.044 Uiso 1 1 calc R
C26 C 0.31933(19) 0.72906(13) 1.01227(11) 0.0350(4) Uani 1 1 d .
C27 C 0.1822(2) 0.63070(13) 1.00484(11) 0.0354(4) Uani 1 1 d .
C13 C 0.2048(2) 0.85955(14) 0.81412(11) 0.0392(4) Uani 1 1 d .
O7 O 0.3233(2) 1.03547(11) 1.01774(11) 0.0729(5) Uani 1 1 d .
C36 C 0.4689(2) 0.71054(15) 1.06708(12) 0.0416(4) Uani 1 1 d .
C31 C 0.2120(2) 0.97952(15) 0.96876(12) 0.0444(5) Uani 1 1 d .
C5 C 0.2097(2) 0.80472(14) 1.11786(11) 0.0383(4) Uani 1 1 d .
C18 C 0.3391(2) 0.93461(15) 0.80693(12) 0.0490(5) Uani 1 1 d .
H18 H 0.4281 0.9512 0.8510 0.059 Uiso 1 1 calc R
C4 C 0.2278(2) 0.88081(16) 1.17966(12) 0.0508(5) Uani 1 1 d .
H4 H 0.2877 0.9487 1.1767 0.061 Uiso 1 1 calc R
C14 C 0.0745(3) 0.83756(17) 0.74690(13) 0.0543(5) Uani 1 1 d .
H14 H -0.0174 0.7878 0.7503 0.065 Uiso 1 1 calc R
O5 O 0.5673(2) 0.77511(13) 1.11343(12) 0.0874(6) Uani 1 1 d .
O6 O 0.4758(2) 0.61449(14) 1.05809(13) 0.0929(7) Uani 1 1 d .
C1 C 0.0503(2) 0.67997(17) 1.18969(12) 0.0521(5) Uani 1 1 d .
H1D H -0.0096 0.6121 1.1930 0.063 Uiso 1 1 calc R
C38 C 0.0998(3) 1.02479(18) 0.90911(14) 0.0618(6) Uani 1 1 d .
H38A H 0.0059 0.9704 0.8847 0.093 Uiso 1 1 calc R
H38B H 0.1489 1.0554 0.8666 0.093 Uiso 1 1 calc R
H38C H 0.0725 1.0777 0.9378 0.093 Uiso 1 1 calc R
C3 C 0.1588(3) 0.8579(2) 1.24542(13) 0.0645(6) Uani 1 1 d .
H3 H 0.1725 0.9099 1.2863 0.077 Uiso 1 1 calc R
C2 C 0.0696(3) 0.7573(2) 1.24989(14) 0.0655(6) Uani 1 1 d .
H2A H 0.0222 0.7415 1.2938 0.079 Uiso 1 1 calc R
C17 C 0.3425(3) 0.98530(17) 0.73467(14) 0.0613(6) Uani 1 1 d .
H17 H 0.4333 1.0359 0.7309 0.074 Uiso 1 1 calc R
C16 C 0.2134(3) 0.96141(19) 0.66901(14) 0.0657(6) Uani 1 1 d .
H16 H 0.2170 0.9947 0.6204 0.079 Uiso 1 1 calc R
C15 C 0.0789(3) 0.8882(2) 0.67509(14) 0.0689(7) Uani 1 1 d .
H15 H -0.0098 0.8726 0.6308 0.083 Uiso 1 1 calc R
O2 O 0.60354(16) 0.90075(10) 0.52003(9) 0.0541(4) Uani 1 1 d .
N2 N 0.34075(18) 0.88047(12) 0.49341(10) 0.0456(4) Uani 1 1 d .
H2 H 0.3572 0.9471 0.4905 0.055 Uiso 1 1 calc R
O4 O 0.49197(19) 0.73960(12) 0.37929(9) 0.0621(4) Uani 1 1 d .
C21 C 0.1825(2) 0.82057(14) 0.48199(11) 0.0405(4) Uani 1 1 d .
C20 C 0.1513(2) 0.71762(14) 0.50332(11) 0.0407(4) Uani 1 1 d .
C7 C 0.2881(2) 0.67451(14) 0.54135(11) 0.0404(4) Uani 1 1 d .
H7 H 0.2563 0.5993 0.5253 0.048 Uiso 1 1 calc R
C8 C 0.4685(2) 0.84252(15) 0.50857(12) 0.0425(4) Uani 1 1 d .
C32 C 0.3416(2) 0.68841(14) 0.63807(11) 0.0405(4) Uani 1 1 d .
H32 H 0.3002 0.7424 0.6582 0.049 Uiso 1 1 calc R
C9 C 0.6152(2) 0.69554(14) 0.73839(12) 0.0429(4) Uani 1 1 d .
C22 C 0.0598(2) 0.86590(16) 0.45111(12) 0.0489(5) Uani 1 1 d .
H22 H 0.0818 0.9353 0.4376 0.059 Uiso 1 1 calc R
C10 C 0.4376(2) 0.72381(14) 0.51151(12) 0.0416(4) Uani 1 1 d .
C34 C 0.5677(2) 0.69823(15) 0.57874(12) 0.0448(5) Uani 1 1 d .
H34A H 0.5639 0.6246 0.5742 0.054 Uiso 1 1 calc R
H34B H 0.6717 0.7400 0.5760 0.054 Uiso 1 1 calc R
C33 C 0.5264(2) 0.72702(14) 0.65798(12) 0.0402(4) Uani 1 1 d .
H33 H 0.5529 0.8037 0.6630 0.048 Uiso 1 1 calc R
C19 C -0.0052(2) 0.65992(16) 0.49045(13) 0.0512(5) Uani 1 1 d .
H19 H -0.0282 0.5902 0.5031 0.061 Uiso 1 1 calc R
C35 C 0.4249(3) 0.67338(17) 0.42685(13) 0.0523(5) Uani 1 1 d .
C24 C -0.1274(2) 0.70402(18) 0.45912(14) 0.0572(6) Uani 1 1 d .
H24 H -0.2317 0.6641 0.4505 0.069 Uiso 1 1 calc R
C23 C -0.0941(2) 0.80709(18) 0.44071(13) 0.0549(5) Uani 1 1 d .
H23 H -0.1764 0.8374 0.4211 0.066 Uiso 1 1 calc R
C37 C 0.2768(3) 0.58529(17) 0.67234(14) 0.0551(5) Uani 1 1 d .
O8 O 0.3231(2) 0.51095(13) 0.66328(16) 0.1023(7) Uani 1 1 d .
O3 O 0.3647(3) 0.58303(14) 0.40734(13) 0.1105(8) Uani 1 1 d .
C11 C 0.6345(2) 0.75282(17) 0.81142(13) 0.0542(5) Uani 1 1 d .
H11 H 0.5952 0.8112 0.8099 0.065 Uiso 1 1 calc R
C12 C 0.7108(3) 0.7256(2) 0.88678(14) 0.0660(6) Uani 1 1 d .
H12 H 0.7216 0.7649 0.9352 0.079 Uiso 1 1 calc R
C1A C 0.6788(3) 0.61026(17) 0.74234(14) 0.0587(6) Uani 1 1 d .
H1A H 0.6693 0.5709 0.6942 0.070 Uiso 1 1 calc R
C1B C 0.7562(3) 0.5837(2) 0.81772(16) 0.0713(7) Uani 1 1 d .
H1B H 0.7991 0.5269 0.8196 0.086 Uiso 1 1 calc R
C39 C 0.1435(5) 0.5768(3) 0.7122(2) 0.1256(14) Uani 1 1 d .
H39A H 0.0796 0.6207 0.6865 0.188 Uiso 1 1 calc R
H39B H 0.1846 0.5987 0.7699 0.188 Uiso 1 1 calc R
H39C H 0.0803 0.5054 0.7061 0.188 Uiso 1 1 calc R
C1C C 0.7702(3) 0.6401(2) 0.88944(16) 0.0702(7) Uani 1 1 d .
H1C H 0.8199 0.6205 0.9399 0.084 Uiso 1 1 calc R
C40 C 0.4904(3) 0.6982(2) 0.29829(14) 0.0760(7) Uani 1 1 d .
H40A H 0.5396 0.6418 0.3043 0.114 Uiso 1 1 calc R
H40B H 0.5475 0.7527 0.2706 0.114 Uiso 1 1 calc R
H40C H 0.3832 0.6729 0.2664 0.114 Uiso 1 1 calc R
C41 C 0.6145(4) 0.5871(3) 1.1057(2) 0.1105(12) Uani 1 1 d .
H41A H 0.6083 0.5812 1.1622 0.166 Uiso 1 1 calc R
H41B H 0.7079 0.6406 1.1031 0.166 Uiso 1 1 calc R
H41C H 0.6190 0.5214 1.0833 0.166 Uiso 1 1 calc R

loop_
_atom_site_aniso_label
_atom_site_aniso_U_11
_atom_site_aniso_U_22
_atom_site_aniso_U_33
_atom_site_aniso_U_23
_atom_site_aniso_U_13
_atom_site_aniso_U_12
O1 0.0474(8) 0.0348(7) 0.0521(8) -0.0007(6) 0.0152(6) 0.0062(6)
N1 0.0383(8) 0.0351(8) 0.0422(9) 0.0059(7) 0.0117(7) 0.0027(7)
C28 0.0362(10) 0.0370(10) 0.0404(10) 0.0046(8) 0.0128(8) 0.0083(8)
C25 0.0341(9) 0.0318(9) 0.0375(10) 0.0007(7) 0.0067(8) 0.0049(7)
C30 0.0320(9) 0.0364(10) 0.0393(10) 0.0050(8) 0.0097(8) 0.0086(8)
C6 0.0339(9) 0.0452(11) 0.0352(10) 0.0065(8) 0.0046(8) 0.0105(8)
C29 0.0354(9) 0.0346(9) 0.0377(10) 0.0028(8) 0.0074(8) 0.0062(8)
C26 0.0306(9) 0.0351(9) 0.0376(10) 0.0053(8) 0.0076(7) 0.0066(7)
C27 0.0344(9) 0.0315(9) 0.0405(10) 0.0082(8) 0.0060(8) 0.0122(8)
C13 0.0442(11) 0.0382(10) 0.0363(10) 0.0011(8) 0.0084(8) 0.0145(8)
O7 0.0812(11) 0.0386(8) 0.0802(11) -0.0007(8) -0.0073(9) 0.0078(8)
C36 0.0339(10) 0.0463(11) 0.0434(11) 0.0090(9) 0.0088(8) 0.0094(9)
C31 0.0512(12) 0.0398(11) 0.0476(11) 0.0059(9) 0.0179(10) 0.0162(9)
C5 0.0365(10) 0.0420(10) 0.0353(10) 0.0038(8) 0.0052(8) 0.0118(8)
C18 0.0514(12) 0.0468(12) 0.0469(12) 0.0093(9) 0.0101(9) 0.0113(10)
C4 0.0562(12) 0.0485(12) 0.0454(12) -0.0028(9) 0.0113(10) 0.0112(10)
C14 0.0534(12) 0.0546(13) 0.0473(12) 0.0051(10) 0.0007(10) 0.0115(10)
O5 0.0626(11) 0.0645(11) 0.1072(14) -0.0008(10) -0.0308(10) 0.0151(9)
O6 0.0707(11) 0.0728(12) 0.1230(16) -0.0251(11) -0.0320(10) 0.0482(9)
C1 0.0513(12) 0.0596(13) 0.0455(12) 0.0113(10) 0.0188(10) 0.0085(10)
C38 0.0763(16) 0.0563(13) 0.0656(14) 0.0139(11) 0.0197(12) 0.0375(12)
C3 0.0809(16) 0.0731(16) 0.0421(12) -0.0063(11) 0.0203(11) 0.0208(14)
C2 0.0723(16) 0.0815(17) 0.0474(13) 0.0053(12) 0.0286(12) 0.0163(13)
C17 0.0706(15) 0.0523(13) 0.0634(15) 0.0189(11) 0.0225(12) 0.0148(11)
C16 0.100(2) 0.0596(14) 0.0438(13) 0.0169(11) 0.0172(13) 0.0324(14)
C15 0.0828(18) 0.0698(16) 0.0442(13) 0.0066(11) -0.0076(12) 0.0240(14)
O2 0.0444(8) 0.0427(8) 0.0771(10) 0.0079(7) 0.0176(7) 0.0126(7)
N2 0.0458(9) 0.0350(8) 0.0608(10) 0.0069(7) 0.0146(8) 0.0174(7)
O4 0.0775(11) 0.0659(10) 0.0449(8) 0.0023(7) 0.0156(8) 0.0226(8)
C21 0.0433(11) 0.0427(11) 0.0384(10) -0.0001(8) 0.0088(8) 0.0178(9)
C20 0.0414(10) 0.0408(10) 0.0405(10) -0.0017(8) 0.0053(8) 0.0163(8)
C7 0.0393(10) 0.0313(9) 0.0502(11) -0.0003(8) 0.0065(8) 0.0127(8)
C8 0.0463(12) 0.0410(11) 0.0439(11) 0.0028(8) 0.0138(9) 0.0154(9)
C32 0.0381(10) 0.0345(10) 0.0506(11) 0.0047(8) 0.0089(8) 0.0141(8)
C9 0.0333(10) 0.0410(10) 0.0515(12) 0.0023(9) 0.0062(8) 0.0090(8)
C22 0.0570(13) 0.0526(12) 0.0448(11) 0.0069(9) 0.0111(9) 0.0293(10)
C10 0.0446(11) 0.0379(10) 0.0467(11) 0.0016(8) 0.0110(9) 0.0189(8)
C34 0.0414(10) 0.0409(10) 0.0563(12) 0.0043(9) 0.0121(9) 0.0180(9)
C33 0.0376(10) 0.0322(9) 0.0513(11) 0.0014(8) 0.0090(8) 0.0119(8)
C19 0.0436(11) 0.0449(11) 0.0619(13) -0.0013(10) 0.0068(10) 0.0121(9)
C35 0.0582(13) 0.0483(13) 0.0549(13) -0.0010(10) 0.0121(10) 0.0240(10)
C24 0.0387(11) 0.0652(15) 0.0656(14) -0.0048(11) 0.0056(10) 0.0170(10)
C23 0.0464(12) 0.0661(14) 0.0574(13) 0.0028(11) 0.0052(10) 0.0310(11)
C37 0.0516(13) 0.0434(12) 0.0593(13) 0.0111(10) -0.0011(10) 0.0068(10)
O8 0.0777(12) 0.0430(10) 0.183(2) 0.0316(12) 0.0232(13) 0.0186(9)
O3 0.183(2) 0.0563(11) 0.0951(15) -0.0229(10) 0.0703(15) 0.0054(13)
C11 0.0473(12) 0.0621(13) 0.0553(13) -0.0028(11) 0.0088(10) 0.0217(10)
C12 0.0528(13) 0.0897(18) 0.0523(14) -0.0034(12) 0.0033(11) 0.0225(13)
C1A 0.0629(14) 0.0509(13) 0.0606(14) -0.0009(10) 0.0002(11) 0.0256(11)
C1B 0.0716(16) 0.0663(15) 0.0757(17) 0.0141(13) -0.0023(13) 0.0358(13)
C39 0.181(4) 0.083(2) 0.130(3) 0.025(2) 0.108(3) 0.003(2)
C1C 0.0529(14) 0.0913(19) 0.0600(15) 0.0162(14) -0.0026(11) 0.0225(13)
C40 0.098(2) 0.0949(19) 0.0413(13) 0.0012(12) 0.0139(12) 0.0398(16)
C41 0.087(2) 0.118(2) 0.126(3) -0.018(2) -0.0293(18) 0.076(2)

loop_
_atom_type_symbol
_atom_type_description
_atom_type_scat_dispersion_real
_atom_type_scat_dispersion_imag
_atom_type_scat_source
C C 0.0033 0.0016 'International Tables Vol C Tables 4.2.6.8 and 6.1.1.4'
H H 0.0000 0.0000 'International Tables Vol C Tables 4.2.6.8 and 6.1.1.4'
N N 0.0061 0.0033 'International Tables Vol C Tables 4.2.6.8 and 6.1.1.4'
O O 0.0106 0.0060 'International Tables Vol C Tables 4.2.6.8 and 6.1.1.4'

loop_
_geom_angle_atom_site_label_1
_geom_angle_atom_site_label_2
_geom_angle_atom_site_label_3
_geom_angle
C27 N1 C6 125.54(15)
C27 N1 H1 117.2
C6 N1 H1 117.2
C26 C28 C29 103.38(14)
C26 C28 H28A 111.1
C29 C28 H28A 111.1
C26 C28 H28B 111.1
C29 C28 H28B 111.1
H28A C28 H28B 109.1
C5 C25 C26 112.90(14)
C5 C25 C30 114.89(14)
C26 C25 C30 105.27(13)
C5 C25 H25 107.8
C26 C25 H25 107.8
C30 C25 H25 107.8
C31 C30 C25 112.26(15)
C31 C30 C29 116.53(14)
C25 C30 C29 105.34(13)
C31 C30 H30 107.4
C25 C30 H30 107.4
C29 C30 H30 107.4
C1 C6 C5 121.18(18)
C1 C6 N1 119.43(17)
C5 C6 N1 119.38(16)
C13 C29 C28 114.80(14)
C13 C29 C30 118.24(14)
C28 C29 C30 103.59(13)
C13 C29 H29 106.5
C28 C29 H29 106.5
C30 C29 H29 106.5
C36 C26 C27 109.44(14)
C36 C26 C28 112.36(14)
C27 C26 C28 109.89(14)
C36 C26 C25 111.67(15)
C27 C26 C25 111.42(14)
C28 C26 C25 101.91(14)
O1 C27 N1 121.73(16)
O1 C27 C26 122.17(16)
N1 C27 C26 116.10(15)
C18 C13 C14 117.70(18)
C18 C13 C29 122.55(17)
C14 C13 C29 119.75(17)
O5 C36 O6 123.23(19)
O5 C36 C26 124.37(18)
O6 C36 C26 112.40(16)
O7 C31 C38 120.78(19)
O7 C31 C30 121.08(17)
C38 C31 C30 118.05(18)
C4 C5 C6 117.85(18)
C4 C5 C25 123.81(17)
C6 C5 C25 118.34(16)
C13 C18 C17 120.7(2)
C13 C18 H18 119.7
C17 C18 H18 119.7
C3 C4 C5 121.5(2)
C3 C4 H4 119.2
C5 C4 H4 119.2
C15 C14 C13 121.3(2)
C15 C14 H14 119.4
C13 C14 H14 119.4
C36 O6 C41 117.9(2)
C2 C1 C6 119.7(2)
C2 C1 H1D 120.2
C6 C1 H1D 120.2
C31 C38 H38A 109.5
C31 C38 H38B 109.5
H38A C38 H38B 109.5
C31 C38 H38C 109.5
H38A C38 H38C 109.5
H38B C38 H38C 109.5
C2 C3 C4 119.4(2)
C2 C3 H3 120.3
C4 C3 H3 120.3
C1 C2 C3 120.4(2)
C1 C2 H2A 119.8
C3 C2 H2A 119.8
C16 C17 C18 120.5(2)
C16 C17 H17 119.7
C18 C17 H17 119.7
C17 C16 C15 119.7(2)
C17 C16 H16 120.1
C15 C16 H16 120.1
C16 C15 C14 120.1(2)
C16 C15 H15 120.0
C14 C15 H15 120.0
C8 N2 C21 125.73(16)
C8 N2 H2 117.1
C21 N2 H2 117.1
C35 O4 C40 117.06(18)
C20 C21 C22 120.84(18)
C20 C21 N2 119.34(16)
C22 C21 N2 119.81(17)
C19 C20 C21 118.26(17)
C19 C20 C7 123.02(17)
C21 C20 C7 118.71(16)
C20 C7 C10 113.19(15)
C20 C7 C32 115.01(15)
C10 C7 C32 105.35(14)
C20 C7 H7 107.7
C10 C7 H7 107.7
C32 C7 H7 107.7
O2 C8 N2 121.63(17)
O2 C8 C10 121.63(16)
N2 C8 C10 116.74(17)
C37 C32 C33 114.69(15)
C37 C32 C7 108.68(15)
C33 C32 C7 104.63(14)
C37 C32 H32 109.6
C33 C32 H32 109.6
C7 C32 H32 109.6
C11 C9 C1A 117.83(19)
C11 C9 C33 119.46(17)
C1A C9 C33 122.71(18)
C23 C22 C21 119.41(19)
C23 C22 H22 120.3
C21 C22 H22 120.3
C35 C10 C8 110.42(16)
C35 C10 C34 112.06(15)
C8 C10 C34 109.74(15)
C35 C10 C7 110.04(16)
C8 C10 C7 112.03(14)
C34 C10 C7 102.34(15)
C33 C34 C10 102.32(14)
C33 C34 H34A 111.3
C10 C34 H34A 111.3
C33 C34 H34B 111.3
C10 C34 H34B 111.3
H34A C34 H34B 109.2
C9 C33 C34 117.34(15)
C9 C33 C32 116.47(15)
C34 C33 C32 104.47(14)
C9 C33 H33 105.9
C34 C33 H33 105.9
C32 C33 H33 105.9
C24 C19 C20 121.2(2)
C24 C19 H19 119.4
C20 C19 H19 119.4
O3 C35 O4 123.8(2)
O3 C35 C10 123.2(2)
O4 C35 C10 112.92(18)
C23 C24 C19 119.7(2)
C23 C24 H24 120.1
C19 C24 H24 120.1
C24 C23 C22 120.53(19)
C24 C23 H23 119.7
C22 C23 H23 119.7
O8 C37 C39 120.4(2)
O8 C37 C32 121.6(2)
C39 C37 C32 117.9(2)
C9 C11 C12 121.7(2)
C9 C11 H11 119.1
C12 C11 H11 119.1
C1C C12 C11 119.5(2)
C1C C12 H12 120.3
C11 C12 H12 120.3
C1B C1A C9 120.3(2)
C1B C1A H1A 119.8
C9 C1A H1A 119.8
C1C C1B C1A 120.8(2)
C1C C1B H1B 119.6
C1A C1B H1B 119.6
C37 C39 H39A 109.5
C37 C39 H39B 109.5
H39A C39 H39B 109.5
C37 C39 H39C 109.5
H39A C39 H39C 109.5
H39B C39 H39C 109.5
C1B C1C C12 119.9(2)
C1B C1C H1C 120.1
C12 C1C H1C 120.1
O4 C40 H40A 109.5
O4 C40 H40B 109.5
H40A C40 H40B 109.5
O4 C40 H40C 109.5
H40A C40 H40C 109.5
H40B C40 H40C 109.5
O6 C41 H41A 109.5
O6 C41 H41B 109.5
H41A C41 H41B 109.5
O6 C41 H41C 109.5
H41A C41 H41C 109.5
H41B C41 H41C 109.5

loop_
_geom_bond_atom_site_label_1
_geom_bond_atom_site_label_2
_geom_bond_distance
O1 C27 1.233(2)
N1 C27 1.343(2)
N1 C6 1.412(2)
N1 H1 0.8600
C28 C26 1.529(2)
C28 C29 1.535(2)
C28 H28A 0.9700
C28 H28B 0.9700
C25 C5 1.503(3)
C25 C26 1.533(2)
C25 C30 1.551(2)
C25 H25 0.9800
C30 C31 1.522(3)
C30 C29 1.582(2)
C30 H30 0.9800
C6 C1 1.383(3)
C6 C5 1.390(3)
C29 C13 1.509(2)
C29 H29 0.9800
C26 C36 1.524(2)
C26 C27 1.527(2)
C13 C18 1.384(3)
C13 C14 1.389(3)
O7 C31 1.203(2)
C36 O5 1.181(2)
C36 O6 1.300(2)
C31 C38 1.495(3)
C5 C4 1.389(3)
C18 C17 1.387(3)
C18 H18 0.9300
C4 C3 1.382(3)
C4 H4 0.9300
C14 C15 1.381(3)
C14 H14 0.9300
O6 C41 1.453(3)
C1 C2 1.379(3)
C1 H1D 0.9300
C38 H38A 0.9600
C38 H38B 0.9600
C38 H38C 0.9600
C3 C2 1.379(3)
C3 H3 0.9300
C2 H2A 0.9300
C17 C16 1.366(3)
C17 H17 0.9300
C16 C15 1.368(3)
C16 H16 0.9300
C15 H15 0.9300
O2 C8 1.232(2)
N2 C8 1.348(2)
N2 C21 1.410(2)
N2 H2 0.8600
O4 C35 1.313(3)
O4 C40 1.451(3)
C21 C20 1.386(3)
C21 C22 1.393(3)
C20 C19 1.386(3)
C20 C7 1.505(2)
C7 C10 1.535(3)
C7 C32 1.568(3)
C7 H7 0.9800
C8 C10 1.528(3)
C32 C37 1.513(3)
C32 C33 1.565(3)
C32 H32 0.9800
C9 C11 1.382(3)
C9 C1A 1.391(3)
C9 C33 1.516(3)
C22 C23 1.376(3)
C22 H22 0.9300
C10 C35 1.525(3)
C10 C34 1.534(3)
C34 C33 1.527(3)
C34 H34A 0.9700
C34 H34B 0.9700
C33 H33 0.9800
C19 C24 1.381(3)
C19 H19 0.9300
C35 O3 1.187(3)
C24 C23 1.373(3)
C24 H24 0.9300
C23 H23 0.9300
C37 O8 1.188(3)
C37 C39 1.487(4)
C11 C12 1.385(3)
C11 H11 0.9300
C12 C1C 1.372(3)
C12 H12 0.9300
C1A C1B 1.385(3)
C1A H1A 0.9300
C1B C1C 1.369(4)
C1B H1B 0.9300
C39 H39A 0.9600
C39 H39B 0.9600
C39 H39C 0.9600
C1C H1C 0.9300
C40 H40A 0.9600
C40 H40B 0.9600
C40 H40C 0.9600
C41 H41A 0.9600
C41 H41B 0.9600
C41 H41C 0.9600

loop_
_geom_torsion_atom_site_label_1
_geom_torsion_atom_site_label_2
_geom_torsion_atom_site_label_3
_geom_torsion_atom_site_label_4
_geom_torsion
C5 C25 C30 C31 92.69(18)
C26 C25 C30 C31 -142.47(15)
C5 C25 C30 C29 -139.53(15)
C26 C25 C30 C29 -14.68(17)
C27 N1 C6 C1 -166.62(17)
C27 N1 C6 C5 14.6(3)
C26 C28 C29 C13 166.82(14)
C26 C28 C29 C30 36.43(16)
C31 C30 C29 C13 -16.4(2)
C25 C30 C29 C13 -141.54(15)
C31 C30 C29 C28 111.93(17)
C25 C30 C29 C28 -13.24(17)
C29 C28 C26 C36 -165.57(14)
C29 C28 C26 C27 72.33(17)
C29 C28 C26 C25 -45.92(16)
C5 C25 C26 C36 -76.66(18)
C30 C25 C26 C36 157.26(14)
C5 C25 C26 C27 46.05(19)
C30 C25 C26 C27 -80.02(17)
C5 C25 C26 C28 163.20(14)
C30 C25 C26 C28 37.12(16)
C6 N1 C27 O1 -175.18(16)
C6 N1 C27 C26 4.7(2)
C36 C26 C27 O1 -90.75(19)
C28 C26 C27 O1 33.1(2)
C25 C26 C27 O1 145.26(16)
C36 C26 C27 N1 89.38(18)
C28 C26 C27 N1 -146.80(15)
C25 C26 C27 N1 -34.6(2)
C28 C29 C13 C18 -46.4(2)
C30 C29 C13 C18 76.5(2)
C28 C29 C13 C14 133.13(19)
C30 C29 C13 C14 -104.0(2)
C27 C26 C36 O5 -144.2(2)
C28 C26 C36 O5 93.4(2)
C25 C26 C36 O5 -20.3(3)
C27 C26 C36 O6 35.0(2)
C28 C26 C36 O6 -87.4(2)
C25 C26 C36 O6 158.80(18)
C25 C30 C31 O7 8.7(3)
C29 C30 C31 O7 -112.9(2)
C25 C30 C31 C38 -168.09(17)
C29 C30 C31 C38 70.3(2)
C1 C6 C5 C4 0.8(3)
N1 C6 C5 C4 179.59(16)
C1 C6 C5 C25 -179.32(17)
N1 C6 C5 C25 -0.5(2)
C26 C25 C5 C4 150.24(17)
C30 C25 C5 C4 -89.0(2)
C26 C25 C5 C6 -29.6(2)
C30 C25 C5 C6 91.1(2)
C14 C13 C18 C17 -0.3(3)
C29 C13 C18 C17 179.23(18)
C6 C5 C4 C3 -0.5(3)
C25 C5 C4 C3 179.61(19)
C18 C13 C14 C15 0.4(3)
C29 C13 C14 C15 -179.12(19)
O5 C36 O6 C41 -2.1(4)
C26 C36 O6 C41 178.7(2)
C5 C6 C1 C2 -0.4(3)
N1 C6 C1 C2 -179.23(19)
C5 C4 C3 C2 -0.2(3)
C6 C1 C2 C3 -0.2(3)
C4 C3 C2 C1 0.5(4)
C13 C18 C17 C16 -0.5(3)
C18 C17 C16 C15 1.2(4)
C17 C16 C15 C14 -1.0(4)
C13 C14 C15 C16 0.3(4)
C8 N2 C21 C20 13.7(3)
C8 N2 C21 C22 -167.58(18)
C22 C21 C20 C19 2.2(3)
N2 C21 C20 C19 -179.12(17)
C22 C21 C20 C7 -176.22(17)
N2 C21 C20 C7 2.5(3)
C19 C20 C7 C10 150.91(18)
C21 C20 C7 C10 -30.8(2)
C19 C20 C7 C32 -87.9(2)
C21 C20 C7 C32 90.4(2)
C21 N2 C8 O2 -178.01(18)
C21 N2 C8 C10 1.5(3)
C20 C7 C32 C37 101.70(19)
C10 C7 C32 C37 -132.95(16)
C20 C7 C32 C33 -135.35(16)
C10 C7 C32 C33 -10.00(17)
C20 C21 C22 C23 -0.9(3)
N2 C21 C22 C23 -179.54(17)
O2 C8 C10 C35 -87.3(2)
N2 C8 C10 C35 93.1(2)
O2 C8 C10 C34 36.7(2)
N2 C8 C10 C34 -142.88(17)
O2 C8 C10 C7 149.62(18)
N2 C8 C10 C7 -29.9(2)
C20 C7 C10 C35 -79.96(19)
C32 C7 C10 C35 153.57(15)
C20 C7 C10 C8 43.3(2)
C32 C7 C10 C8 -83.19(18)
C20 C7 C10 C34 160.77(15)
C32 C7 C10 C34 34.29(17)
C35 C10 C34 C33 -163.78(16)
C8 C10 C34 C33 73.17(18)
C7 C10 C34 C33 -45.93(17)
C11 C9 C33 C34 153.28(18)
C1A C9 C33 C34 -27.0(3)
C11 C9 C33 C32 -81.9(2)
C1A C9 C33 C32 97.9(2)
C10 C34 C33 C9 170.36(15)
C10 C34 C33 C32 39.69(18)
C37 C32 C33 C9 -30.4(2)
C7 C32 C33 C9 -149.41(15)
C37 C32 C33 C34 100.73(19)
C7 C32 C33 C34 -18.24(17)
C21 C20 C19 C24 -1.6(3)
C7 C20 C19 C24 176.78(18)
C40 O4 C35 O3 0.3(3)
C40 O4 C35 C10 178.10(18)
C8 C10 C35 O3 -161.1(2)
C34 C10 C35 O3 76.2(3)
C7 C10 C35 O3 -36.9(3)
C8 C10 C35 O4 21.0(2)
C34 C10 C35 O4 -101.63(19)
C7 C10 C35 O4 145.21(17)
C20 C19 C24 C23 -0.4(3)
C19 C24 C23 C22 1.8(3)
C21 C22 C23 C24 -1.2(3)
C33 C32 C37 O8 -48.6(3)
C7 C32 C37 O8 68.1(3)
C33 C32 C37 C39 136.2(2)
C7 C32 C37 C39 -107.1(3)
C1A C9 C11 C12 -1.6(3)
C33 C9 C11 C12 178.13(19)
C9 C11 C12 C1C 0.5(3)
C11 C9 C1A C1B 1.1(3)
C33 C9 C1A C1B -178.7(2)
C9 C1A C1B C1C 0.6(4)
C1A C1B C1C C12 -1.7(4)
C11 C12 C1C C1B 1.2(4)
